data_7700187
loop_
_publ_author_name
'Gupta, Anand'
'Deka, Rajesh'
'Sarkar, Arup'
'Singh, Harkesh B.'
'Butcher, Ray J.'

_publ_section_title
;
 Oxidation behavior of intramolecularly coordinated unsymmetrical
 diorganotellurides: isolation of novel tetraorganoditelluronic acids,
 [RR'Te(\m-O)(OH)<sub>2</sub>]<sub>2</sub>.
;
_journal_issue 29
_journal_name_full 'Dalton transactions (Cambridge, England : 2003)'
_journal_page_first 10979
_journal_page_last 10985
_journal_paper_doi 10.1039/c9dt01926j
_journal_volume 48
_journal_year 2019
_chemical_formula_moiety 'C30 H38 N2 O6 Te2'
_chemical_formula_sum 'C30 H38 N2 O6 Te2'
_chemical_formula_weight 777.82
_space_group_crystal_system monoclinic
_space_group_IT_number 15
_space_group_name_Hall '-C 2yc'
_space_group_name_H-M_alt 'C 1 2/c 1'
_symmetry_space_group_name_Hall '-C 2yc'
_symmetry_space_group_name_H-M 'C 1 2/c 1'
_atom_sites_solution_hydrogens mixed
_audit_creation_method SHELXL-2014/7
_audit_update_record
;
2017-07-11 deposited with the CCDC.    2019-06-04 downloaded from the CCDC.
;
_cell_angle_alpha 90
_cell_angle_beta 140.20(2)
_cell_angle_gamma 90
_cell_formula_units_Z 4
_cell_length_a 28.210(3)
_cell_length_b 9.1255(3)
_cell_length_c 18.2830(19)
_cell_measurement_reflns_used 11946
_cell_measurement_temperature 100(2)
_cell_measurement_theta_max 31.2720
_cell_measurement_theta_min 2.4830
_cell_volume 3012.7(13)
_computing_cell_refinement 'CrysAlisPro 1.171.38.43 (Rigaku OD, 2015)'
_computing_data_collection 'CrysAlisPro 1.171.38.43 (Rigaku OD, 2015)'
_computing_data_reduction 'CrysAlisPro 1.171.38.43 (Rigaku OD, 2015)'
_computing_molecular_graphics 'SHELXTL (Sheldrick, 2008)'
_computing_publication_material 'SHELXTL (Sheldrick, 2008)'
_computing_structure_refinement 'SHELXL-2014/7 (Sheldrick, 2008)'
_computing_structure_solution 'Shelxt (Sheldrick, 2015)'
_diffrn_ambient_temperature 100(2)
_diffrn_measured_fraction_theta_full 0.985
_diffrn_measured_fraction_theta_max 0.897
_diffrn_measurement_device_type 'dtrek-CrysAlisPro-abstract goniometer imported'
_diffrn_measurement_method '\w scans'
_diffrn_radiation_type MoK\a
_diffrn_radiation_wavelength 0.71073
_diffrn_reflns_av_R_equivalents 0.0275
_diffrn_reflns_av_unetI/netI 0.0278
_diffrn_reflns_Laue_measured_fraction_full 0.985
_diffrn_reflns_Laue_measured_fraction_max 0.897
_diffrn_reflns_limit_h_max 18
_diffrn_reflns_limit_h_min -40
_diffrn_reflns_limit_k_max 12
_diffrn_reflns_limit_k_min -13
_diffrn_reflns_limit_l_max 25
_diffrn_reflns_limit_l_min -20
_diffrn_reflns_number 17415
_diffrn_reflns_point_group_measured_fraction_full 0.985
_diffrn_reflns_point_group_measured_fraction_max 0.897
_diffrn_reflns_theta_full 25.500
_diffrn_reflns_theta_max 31.153
_diffrn_reflns_theta_min 2.501
_diffrn_source 'fine-focus sealed X-ray tube'
_exptl_absorpt_coefficient_mu 1.981
_exptl_absorpt_correction_T_max 1.00000
_exptl_absorpt_correction_T_min 0.37467
_exptl_absorpt_correction_type multi-scan
_exptl_absorpt_process_details
;
CrysAlisPro 1.171.38.43 (Rigaku Oxford Diffraction, 2015)
Empirical absorption correction using spherical harmonics,
 implemented in SCALE3 ABSPACK scaling algorithm.
;
_exptl_crystal_colour colourless
_exptl_crystal_density_diffrn 1.715
_exptl_crystal_description block
_exptl_crystal_F_000 1536
_exptl_crystal_size_max 0.218
_exptl_crystal_size_mid 0.153
_exptl_crystal_size_min 0.109
_refine_diff_density_max 0.554
_refine_diff_density_min -0.903
_refine_diff_density_rms 0.114
_refine_ls_extinction_method none
_refine_ls_goodness_of_fit_ref 1.024
_refine_ls_hydrogen_treatment mixed
_refine_ls_matrix_type full
_refine_ls_number_parameters 191
_refine_ls_number_reflns 4374
_refine_ls_number_restraints 2
_refine_ls_restrained_S_all 1.024
_refine_ls_R_factor_all 0.0268
_refine_ls_R_factor_gt 0.0228
_refine_ls_shift/su_max 0.002
_refine_ls_shift/su_mean 0.000
_refine_ls_structure_factor_coef Fsqd
_refine_ls_weighting_details 'w=1/[\s^2^(Fo^2^)+(0.0272P)^2^+4.0370P] where P=(Fo^2^+2Fc^2^)/3'
_refine_ls_weighting_scheme calc
_refine_ls_wR_factor_gt 0.0521
_refine_ls_wR_factor_ref 0.0537
_reflns_Friedel_coverage 0.000
_reflns_number_gt 4038
_reflns_number_total 4374
_reflns_threshold_expression 'I > 2\s(I)'
_cod_data_source_file c9dt01926j2.cif
_cod_data_source_block 9
_cod_depositor_comments 'Adding full bibliography for 7700187--7700190.cif.'
_cod_original_cell_volume 3012.7(10)
_cod_database_code 7700187
_shelx_shelxl_version_number 2014/7
_shelx_space_group_comment
;
The symmetry employed for this shelxl refinement is uniquely defined
by the following loop, which should always be used as a source of
symmetry information in preference to the above space-group names.
They are only intended as comments.
;

loop_
_space_group_symop_operation_xyz
'x, y, z'
'-x, y, -z+1/2'
'x+1/2, y+1/2, z'
'-x+1/2, y+1/2, -z+1/2'
'-x, -y, -z'
'x, -y, z-1/2'
'-x+1/2, -y+1/2, -z'
'x+1/2, -y+1/2, z-1/2'

loop_
_atom_site_label
_atom_site_type_symbol
_atom_site_fract_x
_atom_site_fract_y
_atom_site_fract_z
_atom_site_U_iso_or_equiv
_atom_site_adp_type
_atom_site_occupancy
_atom_site_site_symmetry_order
_atom_site_calc_flag
_atom_site_refinement_flags_posn
_atom_site_refinement_flags_adp
Te Te 0.70201(2) 0.66699(2) 0.49814(2) 0.01326(4) Uani 1 1 d . .
O1 O 0.79143(8) 0.63580(15) 0.66389(11) 0.0194(3) Uani 1 1 d D .
H1O H 0.8254(14) 0.660(3) 0.680(3) 0.048(9) Uiso 1 1 d D .
O2 O 0.61688(7) 0.70643(15) 0.33511(10) 0.0186(3) Uani 1 1 d D .
H2O H 0.6059(18) 0.633(2) 0.299(2) 0.052(9) Uiso 1 1 d D .
O3 O 0.76295(7) 0.63228(13) 0.48295(11) 0.0156(2) Uani 1 1 d . .
N1 N 0.59698(9) 0.46682(18) 0.23184(13) 0.0210(3) Uani 1 1 d . .
C1 C 0.67388(10) 0.44113(19) 0.48089(14) 0.0165(3) Uani 1 1 d . .
C2 C 0.67164(10) 0.3998(2) 0.55203(15) 0.0190(3) Uani 1 1 d . .
H2A H 0.6825 0.4701 0.6017 0.023 Uiso 1 1 calc R U
C3 C 0.65375(11) 0.2577(2) 0.55083(16) 0.0232(4) Uani 1 1 d . .
H3A H 0.6518 0.2309 0.5987 0.028 Uiso 1 1 calc R U
C4 C 0.63869(13) 0.1553(2) 0.47926(19) 0.0265(4) Uani 1 1 d . .
H4A H 0.6266 0.0574 0.4782 0.032 Uiso 1 1 calc R U
C5 C 0.64115(12) 0.1953(2) 0.40902(17) 0.0246(4) Uani 1 1 d . .
H5A H 0.6309 0.1236 0.3606 0.030 Uiso 1 1 calc R U
C6 C 0.65823(11) 0.33774(19) 0.40756(15) 0.0188(3) Uani 1 1 d . .
C7 C 0.65942(11) 0.3721(2) 0.32801(16) 0.0215(4) Uani 1 1 d . .
H7A H 0.7066 0.4216 0.3717 0.026 Uiso 1 1 calc R U
H7B H 0.6573 0.2794 0.2974 0.026 Uiso 1 1 calc R U
C9 C 0.52531(12) 0.3945(3) 0.15682(17) 0.0280(4) Uani 1 1 d . .
H9A H 0.4856 0.4605 0.0939 0.042 Uiso 1 1 calc R U
H9B H 0.5185 0.3700 0.2005 0.042 Uiso 1 1 calc R U
H9C H 0.5238 0.3046 0.1258 0.042 Uiso 1 1 calc R U
C10 C 0.60630(13) 0.5135(2) 0.16642(17) 0.0287(4) Uani 1 1 d . .
H10A H 0.5659 0.5800 0.1051 0.043 Uiso 1 1 calc R U
H10B H 0.6054 0.4274 0.1333 0.043 Uiso 1 1 calc R U
H10C H 0.6538 0.5643 0.2173 0.043 Uiso 1 1 calc R U
C11 C 0.64574(10) 0.75386(19) 0.52391(14) 0.0163(3) Uani 1 1 d . .
C12 C 0.68698(11) 0.8117(2) 0.63048(16) 0.0209(4) Uani 1 1 d . .
H12A H 0.7395 0.8052 0.6923 0.025 Uiso 1 1 calc R U
C13 C 0.65073(12) 0.8792(2) 0.64574(17) 0.0246(4) Uani 1 1 d . .
H13A H 0.6785 0.9199 0.7178 0.030 Uiso 1 1 calc R U
C14 C 0.57460(12) 0.8866(2) 0.55615(17) 0.0262(4) Uani 1 1 d . .
H14A H 0.5500 0.9316 0.5670 0.031 Uiso 1 1 calc R U
C15 C 0.53324(12) 0.8286(2) 0.44951(18) 0.0263(4) Uani 1 1 d . .
H15A H 0.4807 0.8341 0.3881 0.032 Uiso 1 1 calc R U
C16 C 0.56926(11) 0.7627(2) 0.43354(15) 0.0210(4) Uani 1 1 d . .
H16A H 0.5415 0.7240 0.3609 0.025 Uiso 1 1 calc R U

loop_
_atom_site_aniso_label
_atom_site_aniso_U_11
_atom_site_aniso_U_22
_atom_site_aniso_U_33
_atom_site_aniso_U_23
_atom_site_aniso_U_13
_atom_site_aniso_U_12
Te 0.01425(7) 0.01255(7) 0.01300(6) 0.00091(3) 0.01047(6) 0.00006(4)
O1 0.0159(7) 0.0229(7) 0.0142(6) 0.0033(5) 0.0102(6) -0.0004(6)
O2 0.0176(7) 0.0201(6) 0.0131(5) 0.0019(5) 0.0104(5) 0.0028(6)
O3 0.0184(6) 0.0126(5) 0.0204(6) 0.0000(5) 0.0161(6) -0.0009(5)
N1 0.0215(8) 0.0243(8) 0.0179(7) -0.0023(6) 0.0153(7) -0.0028(7)
C1 0.0149(8) 0.0154(8) 0.0167(7) 0.0018(6) 0.0115(7) 0.0012(7)
C2 0.0189(9) 0.0186(9) 0.0181(8) 0.0013(6) 0.0139(8) 0.0003(7)
C3 0.0237(10) 0.0202(9) 0.0251(9) 0.0037(7) 0.0186(9) -0.0010(8)
C4 0.0302(12) 0.0138(9) 0.0312(10) 0.0028(7) 0.0224(10) -0.0009(8)
C5 0.0291(11) 0.0153(8) 0.0265(9) -0.0017(7) 0.0205(9) -0.0007(8)
C6 0.0168(9) 0.0186(9) 0.0177(8) 0.0010(6) 0.0124(8) 0.0018(7)
C7 0.0229(10) 0.0225(9) 0.0209(8) -0.0030(7) 0.0173(8) -0.0005(8)
C9 0.0228(10) 0.0333(11) 0.0219(9) -0.0043(8) 0.0155(9) -0.0045(9)
C10 0.0364(12) 0.0304(11) 0.0264(9) -0.0041(8) 0.0261(10) -0.0057(9)
C11 0.0199(9) 0.0142(8) 0.0189(7) 0.0003(6) 0.0160(7) -0.0003(7)
C12 0.0182(9) 0.0249(9) 0.0179(8) -0.0009(7) 0.0134(8) -0.0018(8)
C13 0.0318(11) 0.0247(9) 0.0245(9) -0.0032(8) 0.0235(9) -0.0009(9)
C14 0.0313(11) 0.0254(10) 0.0310(10) 0.0024(8) 0.0264(10) 0.0067(9)
C15 0.0191(10) 0.0314(11) 0.0255(9) 0.0011(8) 0.0163(9) 0.0048(8)
C16 0.0197(9) 0.0211(9) 0.0206(8) -0.0017(7) 0.0150(8) -0.0006(8)

loop_
_atom_type_symbol
_atom_type_description
_atom_type_scat_dispersion_real
_atom_type_scat_dispersion_imag
_atom_type_scat_source
C C 0.0033 0.0016 'International Tables Vol C Tables 4.2.6.8 and 6.1.1.4'
H H 0.0000 0.0000 'International Tables Vol C Tables 4.2.6.8 and 6.1.1.4'
N N 0.0061 0.0033 'International Tables Vol C Tables 4.2.6.8 and 6.1.1.4'
O O 0.0106 0.0060 'International Tables Vol C Tables 4.2.6.8 and 6.1.1.4'
Te Te -0.5308 1.6751 'International Tables Vol C Tables 4.2.6.8 and 6.1.1.4'

loop_
_geom_angle_atom_site_label_1
_geom_angle_atom_site_label_2
_geom_angle_atom_site_label_3
_geom_angle
_geom_angle_site_symmetry_1
_geom_angle_site_symmetry_3
O2 Te O3 89.86(6) . .
O2 Te O1 176.68(6) . .
O3 Te O1 88.22(6) . .
O2 Te O3 87.68(6) . 7_666
O3 Te O3 78.50(6) . 7_666
O1 Te O3 89.29(6) . 7_666
O2 Te C11 91.01(6) . .
O3 Te C11 166.93(6) . .
O1 Te C11 90.26(6) . .
O3 Te C11 88.50(6) 7_666 .
O2 Te C1 94.06(6) . .
O3 Te C1 95.14(6) . .
O1 Te C1 88.80(6) . .
O3 Te C1 173.41(6) 7_666 .
C11 Te C1 97.81(6) . .
O2 Te Te 88.40(5) . 7_666
O3 Te Te 39.43(4) . 7_666
O1 Te Te 88.39(4) . 7_666
O3 Te Te 39.07(3) 7_666 7_666
C11 Te Te 127.56(5) . 7_666
C1 Te Te 134.54(4) . 7_666
Te O1 H1O 107(2) . .
Te O2 H2O 110(2) . .
Te O3 Te 101.50(5) . 7_666
C9 N1 C10 110.47(15) . .
C9 N1 C7 112.15(16) . .
C10 N1 C7 110.04(16) . .
C2 C1 C6 119.98(16) . .
C2 C1 Te 113.46(12) . .
C6 C1 Te 126.56(12) . .
C3 C2 C1 120.86(16) . .
C3 C2 H2A 119.6 . .
C1 C2 H2A 119.6 . .
C4 C3 C2 119.41(16) . .
C4 C3 H3A 120.3 . .
C2 C3 H3A 120.3 . .
C3 C4 C5 120.03(18) . .
C3 C4 H4A 120.0 . .
C5 C4 H4A 120.0 . .
C4 C5 C6 121.80(17) . .
C4 C5 H5A 119.1 . .
C6 C5 H5A 119.1 . .
C5 C6 C1 117.90(16) . .
C5 C6 C7 118.37(16) . .
C1 C6 C7 123.73(16) . .
N1 C7 C6 112.25(15) . .
N1 C7 H7A 109.2 . .
C6 C7 H7A 109.2 . .
N1 C7 H7B 109.2 . .
C6 C7 H7B 109.2 . .
H7A C7 H7B 107.9 . .
N1 C9 H9A 109.5 . .
N1 C9 H9B 109.5 . .
H9A C9 H9B 109.5 . .
N1 C9 H9C 109.5 . .
H9A C9 H9C 109.5 . .
H9B C9 H9C 109.5 . .
N1 C10 H10A 109.5 . .
N1 C10 H10B 109.5 . .
H10A C10 H10B 109.5 . .
N1 C10 H10C 109.5 . .
H10A C10 H10C 109.5 . .
H10B C10 H10C 109.5 . .
C16 C11 C12 120.53(16) . .
C16 C11 Te 120.13(12) . .
C12 C11 Te 119.17(14) . .
C13 C12 C11 119.62(19) . .
C13 C12 H12A 120.2 . .
C11 C12 H12A 120.2 . .
C14 C13 C12 119.85(17) . .
C14 C13 H13A 120.1 . .
C12 C13 H13A 120.1 . .
C13 C14 C15 120.62(18) . .
C13 C14 H14A 119.7 . .
C15 C14 H14A 119.7 . .
C16 C15 C14 119.7(2) . .
C16 C15 H15A 120.1 . .
C14 C15 H15A 120.1 . .
C11 C16 C15 119.67(17) . .
C11 C16 H16A 120.2 . .
C15 C16 H16A 120.2 . .

loop_
_geom_bond_atom_site_label_1
_geom_bond_atom_site_label_2
_geom_bond_distance
_geom_bond_site_symmetry_2
Te O2 1.9448(15) .
Te O3 1.9662(12) .
Te O1 1.9702(16) .
Te O3 1.9816(12) 7_666
Te C11 2.1260(16) .
Te C1 2.1431(18) .
Te Te 3.0572(3) 7_666
O1 H1O 0.783(18) .
O2 H2O 0.811(17) .
O3 Te 1.9816(12) 7_666
N1 C9 1.464(3) .
N1 C10 1.471(2) .
N1 C7 1.477(3) .
C1 C2 1.401(2) .
C1 C6 1.405(2) .
C2 C3 1.385(3) .
C2 H2A 0.9500 .
C3 C4 1.383(3) .
C3 H3A 0.9500 .
C4 C5 1.387(3) .
C4 H4A 0.9500 .
C5 C6 1.394(3) .
C5 H5A 0.9500 .
C6 C7 1.513(2) .
C7 H7A 0.9900 .
C7 H7B 0.9900 .
C9 H9A 0.9800 .
C9 H9B 0.9800 .
C9 H9C 0.9800 .
C10 H10A 0.9800 .
C10 H10B 0.9800 .
C10 H10C 0.9800 .
C11 C16 1.383(3) .
C11 C12 1.395(2) .
C12 C13 1.393(3) .
C12 H12A 0.9500 .
C13 C14 1.376(3) .
C13 H13A 0.9500 .
C14 C15 1.395(3) .
C14 H14A 0.9500 .
C15 C16 1.391(3) .
C15 H15A 0.9500 .
C16 H16A 0.9500 .

loop_
_geom_hbond_atom_site_label_D
_geom_hbond_atom_site_label_H
_geom_hbond_atom_site_label_A
_geom_hbond_distance_DH
_geom_hbond_distance_HA
_geom_hbond_distance_DA
_geom_hbond_angle_DHA
_geom_hbond_site_symmetry_A
O1 H1O O2 0.783(18) 2.22(2) 2.9479(18) 155(3) 7_666
O2 H2O N1 0.811(17) 1.849(18) 2.652(2) 170(3) .
C7 H7A O3 0.99 2.32 3.078(2) 132.5 .

loop_
_geom_torsion_atom_site_label_1
_geom_torsion_atom_site_label_2
_geom_torsion_atom_site_label_3
_geom_torsion_atom_site_label_4
_geom_torsion
C6 C1 C2 C3 -0.3(3)
Te C1 C2 C3 179.49(15)
C1 C2 C3 C4 0.7(3)
C2 C3 C4 C5 -0.4(3)
C3 C4 C5 C6 -0.3(3)
C4 C5 C6 C1 0.6(3)
C4 C5 C6 C7 -179.8(2)
C2 C1 C6 C5 -0.3(3)
Te C1 C6 C5 179.88(15)
C2 C1 C6 C7 -179.87(18)
Te C1 C6 C7 0.3(3)
C9 N1 C7 C6 -64.4(2)
C10 N1 C7 C6 172.20(16)
C5 C6 C7 N1 109.7(2)
C1 C6 C7 N1 -70.7(2)
C16 C11 C12 C13 -0.1(3)
Te C11 C12 C13 175.03(14)
C11 C12 C13 C14 0.8(3)
C12 C13 C14 C15 -0.7(3)
C13 C14 C15 C16 0.0(3)
C12 C11 C16 C15 -0.6(3)
Te C11 C16 C15 -175.75(14)
C14 C15 C16 C11 0.7(3)
